data_4322753
loop_
_publ_author_name
'F. Albert Cotton'
'Evgeny V. Dikarev'
'Marina A. Petrukhina'

_publ_section_title
;
 Mixed Chloride/Phosphine Complexes of the Dirhenium Core. 2. New
 Reactions Involving Dimethylphenylphosphine
;
_journal_name_full 'Inorganic Chemistry'
_journal_page_first 1949
_journal_page_last 1958
_journal_paper_doi 10.1021/ic971522r
_journal_volume 37
_journal_year 1998
_chemical_compound_source
;
 Compound was prepared by reaction of 1,2,7-isomer of
 Re2Cl5(PMe2Ph)3 with nitrosonium tetrafluoroborate in the
 presence of tetrabutylammonium chloride in dichloromethane
 solution at room temperature. Single crystals were obtained
 by slow diffusion of isomeric hexanes into dichloromethane
 solution.
;
_chemical_formula_analytical 'not measured'
_chemical_formula_moiety 'Re2 Cl6 (P ((C H3)2 C6 H5))2'
_chemical_formula_structural 1,7-Re2Cl6(PMe2Ph)2
_chemical_formula_sum 'C16 H22 Cl6 P2 Re2'
_chemical_formula_weight 861.38
_chemical_melting_point ?
_chemical_name_common
;
 Hexachloro-bis(dimethylphenylphosphine)-di-rhenium (III)
;
_chemical_name_systematic
; 
 Bis(trichloro-dimethylphenylphosphine)-di-rhenium (III)
;
_space_group_IT_number 2
_symmetry_cell_setting triclinic
_symmetry_space_group_name_Hall '-P 1'
_symmetry_space_group_name_H-M 'P -1'
_atom_sites_solution_hydrogens geom
_atom_sites_solution_primary direct
_atom_sites_solution_secondary difmap
_audit_creation_method SHELXL
_cell_angle_alpha 81.74(2)
_cell_angle_beta 69.89(2)
_cell_angle_gamma 66.35(2)
_cell_formula_units_Z 2
_cell_length_a 9.209(1)
_cell_length_b 11.480(2)
_cell_length_c 13.389(2)
_cell_measurement_reflns_used 221
_cell_measurement_temperature 213(2)
_cell_measurement_theta_max 20.85
_cell_measurement_theta_min 9.05
_cell_volume 1217.5(4)
_computing_cell_refinement 'MADNES (Enraf-Nonius, 1989)'
_computing_data_collection 'MADNES (Enraf-Nonius, 1989)'
_computing_data_reduction 'PROCOR (Kabsch, 1988)'
_computing_molecular_graphics 'SHELXTL V.5 (Siemens, 1994)'
_computing_publication_material CIFTAB
_computing_structure_refinement 'SHELXL-93 (Sheldrick, 1993)'
_computing_structure_solution 'SHELXTL V.5 (Siemens, 1994)'
_diffrn_ambient_temperature 213(2)
_diffrn_measurement_device 'Nonius FAST area detector'
_diffrn_measurement_method 'Ellipsoid-mask fitting'
_diffrn_radiation_monochromator graphite
_diffrn_radiation_source 'fine-focus sealed tube'
_diffrn_radiation_type MoK\a
_diffrn_radiation_wavelength 0.71073
_diffrn_reflns_av_R_equivalents 0.0515
_diffrn_reflns_av_sigmaI/netI 0.0485
_diffrn_reflns_limit_h_max 9
_diffrn_reflns_limit_h_min -9
_diffrn_reflns_limit_k_max 12
_diffrn_reflns_limit_k_min -12
_diffrn_reflns_limit_l_max 12
_diffrn_reflns_limit_l_min -14
_diffrn_reflns_number 4753
_diffrn_reflns_theta_max 22.58
_diffrn_reflns_theta_min 2.52
_diffrn_standards_number 'none (area detector data)'
_exptl_absorpt_coefficient_mu 10.724
_exptl_absorpt_correction_T_max 0.601
_exptl_absorpt_correction_T_min 0.290
_exptl_absorpt_correction_type 'SORTAV (Blessing, 1995)'
_exptl_crystal_colour olive-green
_exptl_crystal_density_diffrn 2.350
_exptl_crystal_density_meas ?
_exptl_crystal_density_method none
_exptl_crystal_description plate-shaped
_exptl_crystal_F_000 800
_exptl_crystal_size_max 0.175
_exptl_crystal_size_mid 0.15
_exptl_crystal_size_min 0.05
_refine_diff_density_max 3.002
_refine_diff_density_min -1.907
_refine_diff_density_rms 0.268
_refine_ls_extinction_coef noref
_refine_ls_extinction_method none
_refine_ls_goodness_of_fit_all 1.142
_refine_ls_goodness_of_fit_obs 1.155
_refine_ls_hydrogen_treatment noref
_refine_ls_matrix_type full
_refine_ls_number_parameters 235
_refine_ls_number_reflns 2759
_refine_ls_number_restraints 18
_refine_ls_restrained_S_all 1.141
_refine_ls_restrained_S_obs 1.152
_refine_ls_R_factor_all 0.0544
_refine_ls_R_factor_obs 0.0498
_refine_ls_shift/esd_max 0.000
_refine_ls_shift/esd_mean 0.000
_refine_ls_structure_factor_coef Fsqd
_refine_ls_weighting_details 'w=1/[\s^2^(Fo^2^)+(0.0375P)^2^+53.2628P] where P=(Fo^2^+2Fc^2^)/3'
_refine_ls_weighting_scheme calc
_refine_ls_wR_factor_all 0.1315
_refine_ls_wR_factor_obs 0.1273
_reflns_number_observed 2550
_reflns_number_total 2760
_reflns_observed_criterion >2sigma(I)
_cod_data_source_file ic971522r_4.cif
_cod_data_source_block 1,7-Re2Cl6(PMe2Ph)2
_cod_depositor_comments
;
The following automatic conversions were performed:

'_chemical_melting_point' value 'not measured' was changed to '?' -
the value is undefined or not given.

Automatic conversion script
Id: cif_fix_values 1673 2011-04-08 12:14:43Z adriana 

The following automatic conversions were performed:

'_exptl_crystal_density_meas' value 'not measured' was changed to '?'
- the value is perceived as not measured.

Automatic conversion script
Id: cif_fix_values 3008 2015-01-20 13:52:24Z robertas 

The following automatic conversions were performed:

'_refine_ls_weighting_scheme' value 'calc
w=1/[\s^2^(Fo^2^)+(0.0375P)^2^+53.2628P] where P=(Fo^2^+2Fc^2^)/3'
was changed to 'calc'. New tag '_refine_ls_weighting_details' was
created. The value of the new tag was set to
'w=1/[\s^2^(Fo^2^)+(0.0375P)^2^+53.2628P] where P=(Fo^2^+2Fc^2^)/3'.

Automatic conversion script
Id: cif_fix_values 3143 2015-03-26 13:38:13Z robertas 
;
_cod_original_cell_volume 1217.6(3)
_cod_database_code 4322753

loop_
_symmetry_equiv_pos_as_xyz
'x, y, z'
'-x, -y, -z'

loop_
_atom_site_aniso_label
_atom_site_aniso_U_11
_atom_site_aniso_U_22
_atom_site_aniso_U_33
_atom_site_aniso_U_23
_atom_site_aniso_U_13
_atom_site_aniso_U_12
Re1 0.0204(4) 0.0181(4) 0.0207(4) 0.0018(3) -0.0096(3) -0.0077(3)
P1 0.025(2) 0.021(2) 0.027(3) 0.003(2) -0.006(2) -0.012(2)
Cl1 0.051(3) 0.038(3) 0.023(3) 0.007(2) -0.019(2) -0.017(2)
Cl2 0.036(3) 0.039(3) 0.067(4) 0.007(3) -0.030(3) -0.019(2)
Cl3 0.029(2) 0.033(2) 0.026(3) -0.005(2) 0.003(2) -0.010(2)
C1 0.023(10) 0.031(11) 0.053(15) 0.020(10) 0.017(10) -0.005(9)
C2 0.052(13) 0.032(11) 0.048(15) 0.001(10) -0.016(11) -0.020(10)
C3 0.027(7) 0.017(7) 0.033(8) -0.005(6) -0.007(6) -0.013(6)
C4 0.040(11) 0.020(10) 0.040(13) -0.005(8) -0.010(10) -0.010(9)
C5 0.028(11) 0.032(12) 0.068(18) 0.000(11) -0.012(11) -0.011(9)
C6 0.039(12) 0.032(11) 0.074(19) -0.001(12) -0.037(12) -0.009(10)
C7 0.052(13) 0.035(12) 0.050(15) 0.000(11) -0.018(12) -0.017(11)
C8 0.049(13) 0.042(12) 0.027(12) -0.003(9) -0.012(10) -0.015(10)
Re2 0.0226(4) 0.0201(4) 0.0229(5) 0.0019(3) -0.0034(3) -0.0105(3)
P2 0.028(2) 0.028(3) 0.021(3) 0.002(2) -0.011(2) -0.010(2)
Cl4 0.058(3) 0.040(3) 0.027(3) 0.003(2) -0.001(2) -0.015(3)
Cl5 0.031(3) 0.049(3) 0.065(4) 0.013(3) -0.003(3) -0.020(2)
Cl6 0.049(3) 0.037(3) 0.044(3) -0.004(2) -0.024(3) -0.014(2)
C9 0.045(12) 0.040(12) 0.055(15) 0.018(10) -0.033(11) -0.030(10)
C10 0.041(10) 0.043(10) 0.007(9) -0.005(8) -0.008(8) -0.011(8)
C11 0.044(11) 0.024(10) 0.014(10) 0.004(8) -0.017(9) -0.007(8)
C12 0.043(8) 0.025(7) 0.037(9) -0.007(6) -0.014(7) -0.018(6)
C13 0.037(12) 0.029(11) 0.101(22) -0.018(12) -0.038(13) -0.012(9)
C14 0.043(12) 0.030(12) 0.038(14) 0.023(11) -0.002(10) -0.009(10)
C15 0.045(12) 0.023(11) 0.056(16) -0.002(11) 0.011(11) -0.012(9)
C16 0.022(9) 0.024(10) 0.039(13) 0.000(9) -0.005(8) -0.008(8)

loop_
_atom_site_label
_atom_site_type_symbol
_atom_site_fract_x
_atom_site_fract_y
_atom_site_fract_z
_atom_site_U_iso_or_equiv
_atom_site_thermal_displace_type
_atom_site_occupancy
_atom_site_calc_flag
_atom_site_refinement_flags
_atom_site_disorder_group
Re1 Re 0.09945(8) 0.41289(6) 0.01625(6) 0.0189(2) Uani 1 d . .
P1 P -0.0300(6) 0.2605(4) 0.0291(4) 0.0243(11) Uani 1 d . .
Cl1 Cl 0.0178(6) 0.4012(4) 0.1994(4) 0.0363(12) Uani 1 d . .
Cl2 Cl 0.3354(6) 0.4419(5) 0.0212(5) 0.0427(14) Uani 1 d . .
Cl3 Cl 0.2573(5) 0.3305(4) -0.1513(4) 0.0332(11) Uani 1 d . .
C1 C -0.2306(23) 0.2870(19) 0.1329(18) 0.048(7) Uani 1 d . .
H1A H -0.3144(23) 0.3653(19) 0.1181(18) 0.072 Uiso 1 calc R .
H1B H -0.2199(23) 0.2932(19) 0.2013(18) 0.072 Uiso 1 calc R .
H1C H -0.2639(23) 0.2165(19) 0.1343(18) 0.072 Uiso 1 calc R .
C2 C -0.0572(27) 0.2318(19) -0.0932(18) 0.043(5) Uani 1 d . .
H2A H -0.1367(27) 0.3087(19) -0.1137(18) 0.064 Uiso 1 calc R .
H2B H -0.0986(27) 0.1638(19) -0.0810(18) 0.064 Uiso 1 calc R .
H2C H 0.0493(27) 0.2077(19) -0.1495(18) 0.064 Uiso 1 calc R .
C3 C 0.1200(21) 0.1127(15) 0.0621(15) 0.024(4) Uani 1 d U .
C4 C 0.2515(24) 0.0368(16) -0.0229(17) 0.034(5) Uani 1 d . .
H4 H 0.2603(24) 0.0601(16) -0.0943(17) 0.041 Uiso 1 calc R .
C5 C 0.3687(24) -0.0760(19) 0.0053(20) 0.044(6) Uani 1 d . .
H5 H 0.4585(24) -0.1282(19) -0.0488(20) 0.053 Uiso 1 calc R .
C6 C 0.3552(26) -0.1108(20) 0.1077(21) 0.044(6) Uani 1 d . .
H6 H 0.4325(26) -0.1880(20) 0.1237(21) 0.053 Uiso 1 calc R .
C7 C 0.2304(27) -0.0348(19) 0.1879(20) 0.045(6) Uani 1 d . .
H7 H 0.2255(27) -0.0572(19) 0.2590(20) 0.054 Uiso 1 calc R .
C8 C 0.1096(27) 0.0764(19) 0.1646(17) 0.039(5) Uani 1 d . .
H8 H 0.0204(27) 0.1264(19) 0.2203(17) 0.047 Uiso 1 calc R .
Re2 Re 0.53115(8) 0.08412(6) 0.46695(6) 0.0223(2) Uani 1 d . .
P2 P 0.2488(6) 0.2387(4) 0.4833(4) 0.0249(11) Uani 1 d . .
Cl4 Cl 0.5587(7) 0.0796(5) 0.2885(4) 0.0464(14) Uani 1 d . .
Cl5 Cl 0.8166(6) 0.0481(5) 0.4144(5) 0.052(2) Uani 1 d . .
Cl6 Cl 0.5023(6) 0.1798(5) 0.6158(4) 0.0409(12) Uani 1 d . .
C9 C 0.1396(26) 0.2114(19) 0.4089(19) 0.039(5) Uani 1 d . .
H9A H 0.2121(26) 0.1901(19) 0.3363(19) 0.058 Uiso 1 calc R .
H9B H 0.0420(26) 0.2875(19) 0.4089(19) 0.058 Uiso 1 calc R .
H9C H 0.1047(26) 0.1416(19) 0.4407(19) 0.058 Uiso 1 calc R .
C10 C 0.1021(24) 0.2772(18) 0.6161(14) 0.032(4) Uani 1 d U .
H10A H 0.1550(24) 0.2934(18) 0.6611(14) 0.047 Uiso 1 calc R .
H10B H 0.0678(24) 0.2065(18) 0.6450(14) 0.047 Uiso 1 calc R .
H10C H 0.0050(24) 0.3524(18) 0.6133(14) 0.047 Uiso 1 calc R .
C11 C 0.2867(23) 0.3828(16) 0.4287(14) 0.028(4) Uani 1 d . .
C12 C 0.2826(24) 0.4660(16) 0.5004(17) 0.032(5) Uani 1 d U .
H12 H 0.2577(24) 0.4506(16) 0.5740(17) 0.039 Uiso 1 calc R .
C13 C 0.3187(25) 0.5726(19) 0.4525(23) 0.049(7) Uani 1 d . .
H13 H 0.3181(25) 0.6306(19) 0.4957(23) 0.059 Uiso 1 calc R .
C14 C 0.3552(25) 0.5951(19) 0.3436(18) 0.044(6) Uani 1 d . .
H14 H 0.3818(25) 0.6661(19) 0.3136(18) 0.053 Uiso 1 calc R .
C15 C 0.3520(27) 0.5129(18) 0.2803(20) 0.049(6) Uani 1 d . .
H15 H 0.3729(27) 0.5291(18) 0.2069(20) 0.058 Uiso 1 calc R .
C16 C 0.3188(21) 0.4086(17) 0.3229(16) 0.030(5) Uani 1 d . .
H16 H 0.3180(21) 0.3528(17) 0.2783(16) 0.036 Uiso 1 calc R .

loop_
_atom_type_symbol
_atom_type_description
_atom_type_scat_dispersion_real
_atom_type_scat_dispersion_imag
_atom_type_scat_source
C C 0.0033 0.0016 'International Tables Vol C Tables 4.2.6.8 and 6.1.1.4'
H H 0.0000 0.0000 'International Tables Vol C Tables 4.2.6.8 and 6.1.1.4'
P P 0.1023 0.0942 'International Tables Vol C Tables 4.2.6.8 and 6.1.1.4'
Cl Cl 0.1484 0.1585 'International Tables Vol C Tables 4.2.6.8 and 6.1.1.4'
Re Re -1.0185 7.2310 'International Tables Vol C Tables 4.2.6.8 and 6.1.1.4'

loop_
_geom_angle_atom_site_label_1
_geom_angle_atom_site_label_2
_geom_angle_atom_site_label_3
_geom_angle
_geom_angle_site_symmetry_1
_geom_angle_site_symmetry_3
_geom_angle_publ_flag
Re1 Re1 Cl3 102.52(13) 2_565 . y
Re1 Re1 Cl1 103.40(13) 2_565 . y
Cl3 Re1 Cl1 153.3(2) . . y
Re1 Re1 Cl2 115.16(13) 2_565 . y
Cl3 Re1 Cl2 86.8(2) . . y
Cl1 Re1 Cl2 87.9(2) . . y
Re1 Re1 P1 98.86(11) 2_565 . y
Cl3 Re1 P1 84.7(2) . . y
Cl1 Re1 P1 85.2(2) . . y
Cl2 Re1 P1 146.0(2) . . y
C3 P1 C1 106.9(8) . . n
C3 P1 C2 106.8(9) . . n
C1 P1 C2 105.8(11) . . n
C3 P1 Re1 102.8(5) . . n
C1 P1 Re1 117.2(8) . . n
C2 P1 Re1 116.4(7) . . n
C8 C3 C4 120.5(17) . . n
C8 C3 P1 121.6(15) . . n
C4 C3 P1 117.9(15) . . n
C5 C4 C3 116.6(20) . . n
C6 C5 C4 121.9(21) . . n
C5 C6 C7 120.4(20) . . n
C6 C7 C8 120.0(22) . . n
C3 C8 C7 120.5(20) . . n
Re2 Re2 Cl6 102.95(14) 2_656 . y
Re2 Re2 Cl4 102.84(14) 2_656 . y
Cl6 Re2 Cl4 153.4(2) . . y
Re2 Re2 Cl5 114.95(14) 2_656 . y
Cl6 Re2 Cl5 87.0(2) . . y
Cl4 Re2 Cl5 87.9(2) . . y
Re2 Re2 P2 98.58(11) 2_656 . y
Cl6 Re2 P2 85.1(2) . . y
Cl4 Re2 P2 84.9(2) . . y
Cl5 Re2 P2 146.5(2) . . y
C9 P2 C10 105.5(10) . . n
C9 P2 C11 106.6(9) . . n
C10 P2 C11 106.7(9) . . n
C9 P2 Re2 117.5(8) . . n
C10 P2 Re2 117.4(6) . . n
C11 P2 Re2 102.1(6) . . n
C16 C11 C12 121.5(17) . . n
C16 C11 P2 120.5(15) . . n
C12 C11 P2 118.0(13) . . n
C13 C12 C11 115.0(19) . . n
C14 C13 C12 122.3(20) . . n
C15 C14 C13 119.4(19) . . n
C16 C15 C14 120.3(22) . . n
C15 C16 C11 121.5(21) . . n

loop_
_geom_bond_atom_site_label_1
_geom_bond_atom_site_label_2
_geom_bond_distance
_geom_bond_site_symmetry_2
_geom_bond_publ_flag
Re1 Re1 2.2146(14) 2_565 y
Re1 Cl3 2.304(5) . y
Re1 Cl1 2.306(5) . y
Re1 Cl2 2.350(5) . y
Re1 P1 2.440(4) . y
P1 C3 1.82(2) . n
P1 C1 1.83(2) . n
P1 C2 1.83(2) . n
C3 C8 1.36(3) . n
C3 C4 1.42(3) . n
C4 C5 1.42(3) . n
C5 C6 1.35(3) . n
C6 C7 1.36(3) . n
C7 C8 1.40(3) . n
Re2 Re2 2.2118(13) 2_656 y
Re2 Cl6 2.298(5) . y
Re2 Cl4 2.320(6) . y
Re2 Cl5 2.349(5) . y
Re2 P2 2.445(5) . y
P2 C9 1.77(2) . n
P2 C10 1.81(2) . n
P2 C11 1.82(2) . n
C11 C16 1.36(3) . n
C11 C12 1.43(3) . n
C12 C13 1.40(3) . n
C13 C14 1.39(3) . n
C14 C15 1.37(3) . n
C15 C16 1.35(3) . n

loop_
_geom_torsion_atom_site_label_1
_geom_torsion_atom_site_label_2
_geom_torsion_atom_site_label_3
_geom_torsion_atom_site_label_4
_geom_torsion
_geom_torsion_site_symmetry_1
_geom_torsion_site_symmetry_2
_geom_torsion_site_symmetry_3
_geom_torsion_site_symmetry_4
_geom_torsion_publ_flag
P1 Re1 Re1 Cl1 -92.9(2) . . 2_565 2_565 n
P1 Re1 Re1 Cl2 1.1(2) . . 2_565 2_565 y
P1 Re1 Re1 Cl3 93.5(2) . . 2_565 2_565 n
Cl1 Re1 Re1 Cl2 -86.0(2) . . 2_565 2_565 n
Cl1 Re1 Re1 Cl3 6.4(2) . . 2_565 2_565 y
Cl2 Re1 Re1 Cl3 -87.7(2) . . 2_565 2_565 n
P2 Re2 Re2 Cl4 -93.3(2) . . 2_656 2_656 n
P2 Re2 Re2 Cl5 0.4(2) . . 2_656 2_656 y
P2 Re2 Re2 Cl6 93.1(2) . . 2_656 2_656 n
Cl4 Re2 Re2 Cl5 -86.3(2) . . 2_656 2_656 n
Cl4 Re2 Re2 Cl6 6.5(2) . . 2_656 2_656 y
Cl5 Re2 Re2 Cl6 -87.3(2) . . 2_656 2_656 n
Re1 Re1 P1 C1 -60.6(8) 2_565 . . . n
Re1 Re1 P1 C2 66.2(8) 2_565 . . . n
Re1 Re1 P1 C3 -177.5(6) 2_565 . . . y
Re2 Re2 P2 C9 -63.2(8) 2_656 . . . n
Re2 Re2 P2 C10 64.4(8) 2_656 . . . n
Re2 Re2 P2 C11 -179.3(6) 2_656 . . . y
